data_4337666
loop_
_publ_author_name
'Xiao, Bin'
'Gesing, Thorsten M.'
'Kegler, Philip'
'Modolo, Giuseppe'
'Bosbach, Dirk'
'Schlenz, Hartmut'
'Suleimanov, Evgeny V.'
'Alekseev, Evgeny V.'

_publ_section_title
;
 High-temperature phase transitions, spectroscopic properties, and
 dimensionality reduction in rubidium thorium molybdate family.
;
_journal_issue 6
_journal_name_full 'Inorganic chemistry'
_journal_page_first 3088
_journal_page_last 3098
_journal_paper_doi 10.1021/ic403003f
_journal_volume 53
_journal_year 2014
_chemical_formula_moiety 'Mo4 O16 Th, 4(Rb)'
_chemical_formula_sum 'Mo4 O16 Rb4 Th'
_chemical_formula_weight 1213.68
_chemical_name_systematic
;
 ?
;
_space_group_IT_number 15
_symmetry_cell_setting monoclinic
_symmetry_space_group_name_Hall '-C 2yc'
_symmetry_space_group_name_H-M 'C 1 2/c 1'
_atom_sites_solution_primary direct
_atom_sites_solution_secondary difmap
_audit_creation_method SHELXL-97
_cell_angle_alpha 90.00
_cell_angle_beta 113.9860(10)
_cell_angle_gamma 90.00
_cell_formula_units_Z 4
_cell_length_a 26.8890(4)
_cell_length_b 6.39340(10)
_cell_length_c 11.35660(10)
_cell_measurement_reflns_used 50813
_cell_measurement_temperature 293(2)
_cell_measurement_theta_max 37.5209
_cell_measurement_theta_min 3.0859
_cell_volume 1783.74(4)
_computing_cell_refinement
;
'Sun Jan 27 11:02:36 2013'
;
_computing_data_collection
;
'Sun Jan 27 11:02:36 2013'
;
_computing_data_reduction
;
'Sun Jan 27 11:02:36 2013'
;
_computing_structure_refinement 'SHELXL-97 (Sheldrick, 1997)'
_computing_structure_solution 'SHELXS-97 (Sheldrick, 1990)'
_diffrn_ambient_temperature 293(2)
_diffrn_detector_area_resol_mean 15.9834
_diffrn_measured_fraction_theta_full 0.997
_diffrn_measured_fraction_theta_max 0.997
_diffrn_measurement_device_type 'SuperNova, Dual, Cu at zero, Eos'
_diffrn_measurement_method '\w scans'
_diffrn_radiation_monochromator graphite
_diffrn_radiation_source 'fine-focus sealed tube'
_diffrn_radiation_type MoK\a
_diffrn_radiation_wavelength 0.71073
_diffrn_reflns_av_R_equivalents 0.0431
_diffrn_reflns_av_sigmaI/netI 0.0091
_diffrn_reflns_limit_h_max 38
_diffrn_reflns_limit_h_min -38
_diffrn_reflns_limit_k_max 9
_diffrn_reflns_limit_k_min -9
_diffrn_reflns_limit_l_max 16
_diffrn_reflns_limit_l_min -16
_diffrn_reflns_number 96190
_diffrn_reflns_theta_full 30.50
_diffrn_reflns_theta_max 30.50
_diffrn_reflns_theta_min 3.29
_exptl_absorpt_coefficient_mu 21.958
_exptl_absorpt_correction_T_max 1.00000
_exptl_absorpt_correction_T_min 0.33921
_exptl_absorpt_correction_type multi-scan
_exptl_absorpt_process_details
;
'Sun Jan 27 11:02:36 2013'
;
_exptl_crystal_colour
;
'Sun Jan 27 11:02:36 2013'
;
_exptl_crystal_density_diffrn 4.519
_exptl_crystal_density_method 'not measured'
_exptl_crystal_description
;
'Sun Jan 27 11:02:36 2013'
;
_exptl_crystal_F_000 2136
_exptl_crystal_size_max 0.1
_exptl_crystal_size_mid 0.09
_exptl_crystal_size_min 0.06
_refine_diff_density_max 3.658
_refine_diff_density_min -1.530
_refine_diff_density_rms 0.222
_refine_ls_extinction_coef 0.000132(18)
_refine_ls_extinction_expression Fc^*^=kFc[1+0.001xFc^2^\l^3^/sin(2\q)]^-1/4^
_refine_ls_extinction_method SHELXL
_refine_ls_goodness_of_fit_ref 1.013
_refine_ls_matrix_type full
_refine_ls_number_parameters 115
_refine_ls_number_reflns 2713
_refine_ls_number_restraints 0
_refine_ls_restrained_S_all 1.013
_refine_ls_R_factor_all 0.0256
_refine_ls_R_factor_gt 0.0231
_refine_ls_shift/su_max 0.001
_refine_ls_shift/su_mean 0.000
_refine_ls_structure_factor_coef Fsqd
_refine_ls_weighting_details 'calc w=1/[\s^2^(Fo^2^)+(0.0360P)^2^+25.1799P] where P=(Fo^2^+2Fc^2^)/3'
_refine_ls_weighting_scheme calc
_refine_ls_wR_factor_gt 0.0656
_refine_ls_wR_factor_ref 0.0676
_reflns_number_gt 2532
_reflns_number_total 2713
_reflns_threshold_expression >2sigma(I)
_cod_data_source_file ic403003f_si_003.cif
_cod_data_source_block Rb4ThMo4O16
_cod_original_sg_symbol_H-M 'C 2/c'
_cod_database_code 4337666

loop_
_symmetry_equiv_pos_as_xyz
'x, y, z'
'-x, y, -z+1/2'
'x+1/2, y+1/2, z'
'-x+1/2, y+1/2, -z+1/2'
'-x, -y, -z'
'x, -y, z-1/2'
'-x+1/2, -y+1/2, -z'
'x+1/2, -y+1/2, z-1/2'

loop_
_atom_site_label
_atom_site_type_symbol
_atom_site_fract_x
_atom_site_fract_y
_atom_site_fract_z
_atom_site_U_iso_or_equiv
_atom_site_adp_type
_atom_site_occupancy
_atom_site_symmetry_multiplicity
_atom_site_calc_flag
_atom_site_refinement_flags
Th1 Th 0.0000 0.75154(2) 0.2500 0.00781(7) Uani 1 2 d S
Mo1 Mo -0.050975(13) 0.74705(4) 0.52676(3) 0.00962(8) Uani 1 1 d .
Mo2 Mo 0.163669(14) 0.71911(6) 0.41638(3) 0.01272(8) Uani 1 1 d .
O1 O -0.03153(12) 0.8616(4) 0.4087(3) 0.0156(5) Uani 1 1 d .
O2 O 0.05509(12) 1.0579(4) 0.3663(3) 0.0180(5) Uani 1 1 d .
O3 O -0.00327(11) 0.4468(4) 0.1186(3) 0.0165(5) Uani 1 1 d .
O4 O -0.11417(12) 0.6383(5) 0.4461(3) 0.0208(6) Uani 1 1 d .
O5 O 0.09139(11) 0.6594(5) 0.3392(3) 0.0197(6) Uani 1 1 d .
O6 O 0.18409(15) 0.7774(6) 0.5804(3) 0.0276(7) Uani 1 1 d .
O7 O 0.18011(13) 0.9281(5) 0.3399(3) 0.0277(7) Uani 1 1 d .
O8 O 0.19759(13) 0.4956(5) 0.3989(3) 0.0266(7) Uani 1 1 d .
Rb1 Rb 0.27421(2) 0.24527(8) 0.35076(5) 0.02997(13) Uani 1 1 d .
Rb2 Rb 0.109303(18) 0.25227(6) 0.20225(5) 0.02071(10) Uani 1 1 d .

loop_
_atom_site_aniso_label
_atom_site_aniso_U_11
_atom_site_aniso_U_22
_atom_site_aniso_U_33
_atom_site_aniso_U_23
_atom_site_aniso_U_13
_atom_site_aniso_U_12
Th1 0.00869(10) 0.00791(10) 0.00711(10) 0.000 0.00350(7) 0.000
Mo1 0.01079(16) 0.00958(16) 0.00877(16) -0.00032(9) 0.00425(12) -0.00072(9)
Mo2 0.01015(15) 0.01360(14) 0.01375(16) 0.00052(11) 0.00418(12) 0.00039(11)
O1 0.0225(14) 0.0143(12) 0.0133(12) -0.0016(10) 0.0107(11) -0.0018(10)
O2 0.0221(14) 0.0157(12) 0.0222(14) -0.0052(10) 0.0152(12) -0.0045(10)
O3 0.0178(13) 0.0175(13) 0.0147(12) -0.0051(10) 0.0071(10) -0.0029(10)
O4 0.0153(13) 0.0204(14) 0.0229(15) 0.0002(11) 0.0039(11) -0.0040(11)
O5 0.0105(12) 0.0258(15) 0.0207(14) 0.0035(11) 0.0040(10) 0.0028(10)
O6 0.0254(17) 0.0413(19) 0.0171(15) -0.0081(13) 0.0098(13) -0.0096(14)
O7 0.0226(15) 0.0267(16) 0.0343(18) 0.0118(14) 0.0121(13) -0.0002(12)
O8 0.0162(14) 0.0251(16) 0.0358(18) -0.0032(13) 0.0079(13) 0.0051(12)
Rb1 0.0205(2) 0.0391(3) 0.0311(3) 0.00778(17) 0.0113(2) 0.01009(16)
Rb2 0.0178(2) 0.0195(2) 0.0258(2) 0.00141(13) 0.00990(18) 0.00042(12)

loop_
_atom_type_symbol
_atom_type_description
_atom_type_scat_dispersion_real
_atom_type_scat_dispersion_imag
_atom_type_scat_source
Mo Mo -1.6832 0.6857 'International Tables Vol C Tables 4.2.6.8 and 6.1.1.4'
O O 0.0106 0.0060 'International Tables Vol C Tables 4.2.6.8 and 6.1.1.4'
Rb Rb -0.9393 2.9676 'International Tables Vol C Tables 4.2.6.8 and 6.1.1.4'
Th Th -7.2400 8.8979 'International Tables Vol C Tables 4.2.6.8 and 6.1.1.4'

loop_
_geom_angle_atom_site_label_1
_geom_angle_atom_site_label_2
_geom_angle_atom_site_label_3
_geom_angle
_geom_angle_site_symmetry_1
_geom_angle_site_symmetry_3
O5 Th1 O5 150.61(16) . 2
O5 Th1 O1 76.50(10) . 2
O5 Th1 O1 112.52(10) 2 2
O5 Th1 O1 112.52(10) . .
O5 Th1 O1 76.50(10) 2 .
O1 Th1 O1 145.73(13) 2 .
O5 Th1 O3 80.36(10) . .
O5 Th1 O3 76.19(10) 2 .
O1 Th1 O3 73.06(9) 2 .
O1 Th1 O3 139.73(9) . .
O5 Th1 O3 76.19(10) . 2
O5 Th1 O3 80.36(10) 2 2
O1 Th1 O3 139.73(9) 2 2
O1 Th1 O3 73.06(9) . 2
O3 Th1 O3 73.64(13) . 2
O5 Th1 O2 136.72(10) . 2
O5 Th1 O2 70.83(10) 2 2
O1 Th1 O2 71.63(9) 2 2
O1 Th1 O2 81.43(9) . 2
O3 Th1 O2 116.09(10) . 2
O3 Th1 O2 145.22(9) 2 2
O5 Th1 O2 70.83(10) . .
O5 Th1 O2 136.72(10) 2 .
O1 Th1 O2 81.43(9) 2 .
O1 Th1 O2 71.63(9) . .
O3 Th1 O2 145.22(9) . .
O3 Th1 O2 116.09(10) 2 .
O2 Th1 O2 76.06(14) 2 .
O5 Th1 Rb2 113.16(8) . 2
O5 Th1 Rb2 41.26(8) 2 2
O1 Th1 Rb2 138.28(7) 2 2
O1 Th1 Rb2 70.72(7) . 2
O3 Th1 Rb2 69.20(7) . 2
O3 Th1 Rb2 39.11(7) 2 2
O2 Th1 Rb2 110.12(7) 2 2
O2 Th1 Rb2 140.25(6) . 2
O5 Th1 Rb2 41.26(8) . .
O5 Th1 Rb2 113.16(8) 2 .
O1 Th1 Rb2 70.72(7) 2 .
O1 Th1 Rb2 138.28(7) . .
O3 Th1 Rb2 39.11(7) . .
O3 Th1 Rb2 69.20(7) 2 .
O2 Th1 Rb2 140.25(6) 2 .
O2 Th1 Rb2 110.12(7) . .
Rb2 Th1 Rb2 90.110(11) 2 .
O5 Th1 Rb2 66.91(8) . 1_565
O5 Th1 Rb2 138.68(8) 2 1_565
O1 Th1 Rb2 41.76(7) 2 1_565
O1 Th1 Rb2 109.21(7) . 1_565
O3 Th1 Rb2 110.87(7) . 1_565
O3 Th1 Rb2 140.94(7) 2 1_565
O2 Th1 Rb2 69.81(7) 2 1_565
O2 Th1 Rb2 39.71(6) . 1_565
Rb2 Th1 Rb2 179.916(7) 2 1_565
Rb2 Th1 Rb2 89.975(8) . 1_565
O5 Th1 Rb2 138.69(8) . 2_565
O5 Th1 Rb2 66.91(8) 2 2_565
O1 Th1 Rb2 109.21(7) 2 2_565
O1 Th1 Rb2 41.76(7) . 2_565
O3 Th1 Rb2 140.94(7) . 2_565
O3 Th1 Rb2 110.87(7) 2 2_565
O2 Th1 Rb2 39.71(6) 2 2_565
O2 Th1 Rb2 69.81(7) . 2_565
Rb2 Th1 Rb2 89.975(8) 2 2_565
Rb2 Th1 Rb2 179.915(7) . 2_565
Rb2 Th1 Rb2 89.941(11) 1_565 2_565
O4 Mo1 O2 109.04(14) . 5_576
O4 Mo1 O1 107.12(14) . .
O2 Mo1 O1 110.19(13) 5_576 .
O4 Mo1 O3 110.58(14) . 6_566
O2 Mo1 O3 108.53(14) 5_576 6_566
O1 Mo1 O3 111.36(13) . 6_566
O4 Mo1 Rb2 155.72(11) . 6_566
O2 Mo1 Rb2 90.73(10) 5_576 6_566
O1 Mo1 Rb2 77.60(9) . 6_566
O3 Mo1 Rb2 47.71(9) 6_566 6_566
O4 Mo1 Rb2 78.31(10) . 5_566
O2 Mo1 Rb2 46.90(9) 5_576 5_566
O1 Mo1 Rb2 155.38(9) . 5_566
O3 Mo1 Rb2 87.95(9) 6_566 5_566
Rb2 Mo1 Rb2 107.590(11) 6_566 5_566
O4 Mo1 Rb2 44.70(11) . 2
O2 Mo1 Rb2 152.34(9) 5_576 2
O1 Mo1 Rb2 89.60(9) . 2
O3 Mo1 Rb2 80.16(9) 6_566 2
Rb2 Mo1 Rb2 112.921(10) 6_566 2
Rb2 Mo1 Rb2 109.315(10) 5_566 2
O4 Mo1 Rb2 86.51(10) . 2_565
O2 Mo1 Rb2 76.30(10) 5_576 2_565
O1 Mo1 Rb2 48.97(9) . 2_565
O3 Mo1 Rb2 158.46(9) 6_566 2_565
Rb2 Mo1 Rb2 112.494(10) 6_566 2_565
Rb2 Mo1 Rb2 108.946(10) 5_566 2_565
Rb2 Mo1 Rb2 105.503(13) 2 2_565
O4 Mo1 Rb1 24.72(10) . 3_455
O2 Mo1 Rb1 87.68(10) 5_576 3_455
O1 Mo1 Rb1 104.55(9) . 3_455
O3 Mo1 Rb1 131.38(9) 6_566 3_455
Rb2 Mo1 Rb1 177.670(13) 6_566 3_455
Rb2 Mo1 Rb1 70.082(10) 5_566 3_455
Rb2 Mo1 Rb1 68.205(10) 2 3_455
Rb2 Mo1 Rb1 68.763(10) 2_565 3_455
O7 Mo2 O8 108.63(17) . .
O7 Mo2 O6 109.42(17) . .
O8 Mo2 O6 109.97(17) . .
O7 Mo2 O5 110.98(15) . .
O8 Mo2 O5 106.16(15) . .
O6 Mo2 O5 111.60(15) . .
O7 Mo2 Rb2 113.41(12) . .
O8 Mo2 Rb2 50.22(11) . .
O6 Mo2 Rb2 136.77(12) . .
O5 Mo2 Rb2 57.45(10) . .
O7 Mo2 Rb1 143.14(11) . 7_556
O8 Mo2 Rb1 49.58(12) . 7_556
O6 Mo2 Rb1 64.91(13) . 7_556
O5 Mo2 Rb1 104.36(10) . 7_556
Rb2 Mo2 Rb1 77.231(13) . 7_556
O7 Mo2 Rb1 47.57(12) . 4
O8 Mo2 Rb1 63.40(12) . 4
O6 Mo2 Rb1 138.25(12) . 4
O5 Mo2 Rb1 109.62(9) . 4
Rb2 Mo2 Rb1 73.480(11) . 4
Rb1 Mo2 Rb1 110.555(13) 7_556 4
O7 Mo2 Rb2 127.45(12) . 6_566
O8 Mo2 Rb2 120.02(12) . 6_566
O6 Mo2 Rb2 37.12(12) . 6_566
O5 Mo2 Rb2 74.56(9) . 6_566
Rb2 Mo2 Rb2 112.407(11) . 6_566
Rb1 Mo2 Rb2 71.640(11) 7_556 6_566
Rb1 Mo2 Rb2 174.113(14) 4 6_566
O7 Mo2 Rb2 33.81(11) . 1_565
O8 Mo2 Rb2 133.54(12) . 1_565
O6 Mo2 Rb2 109.62(13) . 1_565
O5 Mo2 Rb2 80.50(10) . 1_565
Rb2 Mo2 Rb2 109.043(14) . 1_565
Rb1 Mo2 Rb2 173.621(17) 7_556 1_565
Rb1 Mo2 Rb2 71.014(11) 4 1_565
Rb2 Mo2 Rb2 106.194(11) 6_566 1_565
O7 Mo2 Rb1 64.93(12) . 7_566
O8 Mo2 Rb1 129.81(11) . 7_566
O6 Mo2 Rb1 44.87(12) . 7_566
O5 Mo2 Rb1 122.95(10) . 7_566
Rb2 Mo2 Rb1 178.329(13) . 7_566
Rb1 Mo2 Rb1 104.028(16) 7_556 7_566
Rb1 Mo2 Rb1 104.977(12) 4 7_566
Rb2 Mo2 Rb1 69.136(10) 6_566 7_566
Rb2 Mo2 Rb1 69.676(10) 1_565 7_566
Mo1 O1 Th1 138.53(14) . .
Mo1 O1 Rb2 105.94(11) . 2_565
Th1 O1 Rb2 108.14(9) . 2_565
Mo1 O2 Th1 136.65(14) 5_576 .
Mo1 O2 Rb2 108.01(12) 5_576 1_565
Th1 O2 Rb2 108.99(9) . 1_565
Mo1 O3 Th1 138.85(15) 6_565 .
Mo1 O3 Rb2 106.61(12) 6_565 .
Th1 O3 Rb2 110.62(10) . .
Mo1 O4 Rb1 140.59(16) . 3_455
Mo1 O4 Rb2 111.76(14) . 2
Rb1 O4 Rb2 105.29(9) 3_455 2
Mo2 O5 Th1 153.08(18) . .
Mo2 O5 Rb2 93.61(11) . .
Th1 O5 Rb2 109.84(11) . .
Mo2 O6 Rb2 121.26(16) . 6_566
Mo2 O6 Rb1 146.91(19) . 6_566
Rb2 O6 Rb1 86.40(9) 6_566 6_566
Mo2 O6 Rb1 112.64(16) . 7_566
Rb2 O6 Rb1 100.81(10) 6_566 7_566
Rb1 O6 Rb1 75.27(8) 6_566 7_566
Mo2 O6 Rb1 88.17(13) . 7_556
Rb2 O6 Rb1 93.02(10) 6_566 7_556
Rb1 O6 Rb1 71.27(8) 6_566 7_556
Rb1 O6 Rb1 142.76(12) 7_566 7_556
Mo2 O7 Rb2 126.04(16) . 1_565
Mo2 O7 Rb1 108.03(15) . 4
Rb2 O7 Rb1 104.97(10) 1_565 4
Mo2 O7 Rb1 145.15(17) . 1_565
Rb2 O7 Rb1 84.30(8) 1_565 1_565
Rb1 O7 Rb1 74.70(7) 4 1_565
Mo2 O8 Rb1 159.60(18) . .
Mo2 O8 Rb2 102.71(13) . .
Rb1 O8 Rb2 88.90(9) . .
Mo2 O8 Rb1 104.49(15) . 7_556
Rb1 O8 Rb1 88.27(9) . 7_556
Rb2 O8 Rb1 104.95(11) . 7_556
Mo2 O8 Rb1 90.79(13) . 4
Rb1 O8 Rb1 72.27(8) . 4
Rb2 O8 Rb1 90.00(9) . 4
Rb1 O8 Rb1 155.35(11) 7_556 4
O8 Rb1 O4 143.56(10) . 3_545
O8 Rb1 O8 91.73(9) . 7_556
O4 Rb1 O8 72.41(9) 3_545 7_556
O8 Rb1 O6 83.00(10) . 6_565
O4 Rb1 O6 131.30(9) 3_545 6_565
O8 Rb1 O6 135.34(10) 7_556 6_565
O8 Rb1 O7 116.42(10) . 4_545
O4 Rb1 O7 72.56(9) 3_545 4_545
O8 Rb1 O7 144.96(9) 7_556 4_545
O6 Rb1 O7 72.20(9) 6_565 4_545
O8 Rb1 O7 74.94(10) . 1_545
O4 Rb1 O7 124.04(9) 3_545 1_545
O8 Rb1 O7 66.99(9) 7_556 1_545
O6 Rb1 O7 68.84(9) 6_565 1_545
O7 Rb1 O7 137.55(6) 4_545 1_545
O8 Rb1 O6 68.17(10) . 7_566
O4 Rb1 O6 85.75(9) 3_545 7_566
O8 Rb1 O6 108.72(9) 7_556 7_566
O6 Rb1 O6 110.13(11) 6_565 7_566
O7 Rb1 O6 67.59(9) 4_545 7_566
O7 Rb1 O6 142.80(9) 1_545 7_566
O8 Rb1 O6 133.36(9) . 7_556
O4 Rb1 O6 59.44(8) 3_545 7_556
O8 Rb1 O6 51.32(8) 7_556 7_556
O6 Rb1 O6 103.33(10) 6_565 7_556
O7 Rb1 O6 109.33(8) 4_545 7_556
O7 Rb1 O6 65.30(9) 1_545 7_556
O6 Rb1 O6 142.76(12) 7_566 7_556
O8 Rb1 O8 143.78(5) . 4_545
O4 Rb1 O8 70.32(8) 3_545 4_545
O8 Rb1 O8 117.37(4) 7_556 4_545
O6 Rb1 O8 61.31(8) 6_565 4_545
O7 Rb1 O8 49.43(8) 4_545 4_545
O7 Rb1 O8 96.03(9) 1_545 4_545
O6 Rb1 O8 116.50(8) 7_566 4_545
O6 Rb1 O8 66.55(8) 7_556 4_545
O8 Rb1 Rb1 119.26(7) . 4_545
O4 Rb1 Rb1 94.41(6) 3_545 4_545
O8 Rb1 Rb1 91.77(6) 7_556 4_545
O6 Rb1 Rb1 54.62(7) 6_565 4_545
O7 Rb1 Rb1 91.83(6) 4_545 4_545
O7 Rb1 Rb1 51.61(7) 1_545 4_545
O6 Rb1 Rb1 158.42(7) 7_566 4_545
O6 Rb1 Rb1 48.71(6) 7_556 4_545
O8 Rb1 Rb1 44.65(5) 4_545 4_545
O8 Rb1 Rb1 63.08(7) . 4
O4 Rb1 Rb1 118.65(6) 3_545 4
O8 Rb1 Rb1 150.82(6) 7_556 4
O6 Rb1 Rb1 60.02(7) 6_565 4
O7 Rb1 Rb1 53.68(6) 4_545 4
O7 Rb1 Rb1 115.65(6) 1_545 4
O6 Rb1 Rb1 50.11(7) 7_566 4
O6 Rb1 Rb1 157.81(6) 7_556 4
O8 Rb1 Rb1 91.65(6) 4_545 4
Rb1 Rb1 Rb1 112.80(3) 4_545 4
O8 Rb1 Mo2 116.55(8) . 7_556
O4 Rb1 Mo2 57.15(6) 3_545 7_556
O8 Rb1 Mo2 25.93(6) 7_556 7_556
O6 Rb1 Mo2 126.69(7) 6_565 7_556
O7 Rb1 Mo2 125.38(6) 4_545 7_556
O7 Rb1 Mo2 69.88(6) 1_545 7_556
O6 Rb1 Mo2 123.16(7) 7_566 7_556
O6 Rb1 Mo2 26.92(6) 7_556 7_556
O8 Rb1 Mo2 91.57(5) 4_545 7_556
Rb1 Rb1 Mo2 73.519(9) 4_545 7_556
Rb1 Rb1 Mo2 173.25(2) 4 7_556
O7 Rb2 O6 76.79(10) 1_545 6_565
O7 Rb2 O8 79.28(9) 1_545 .
O6 Rb2 O8 83.92(10) 6_565 .
O7 Rb2 O4 137.52(9) 1_545 2
O6 Rb2 O4 65.66(9) 6_565 2
O8 Rb2 O4 77.74(9) . 2
O7 Rb2 O3 146.60(9) 1_545 .
O6 Rb2 O3 132.71(9) 6_565 .
O8 Rb2 O3 114.33(8) . .
O4 Rb2 O3 75.84(8) 2 .
O7 Rb2 O2 75.23(9) 1_545 1_545
O6 Rb2 O2 150.11(9) 6_565 1_545
O8 Rb2 O2 100.91(9) . 1_545
O4 Rb2 O2 144.23(8) 2 1_545
O3 Rb2 O2 72.32(8) . 1_545
O7 Rb2 O5 122.35(9) 1_545 .
O6 Rb2 O5 124.51(9) 6_565 .
O8 Rb2 O5 55.40(8) . .
O4 Rb2 O5 69.65(8) 2 .
O3 Rb2 O5 59.16(7) . .
O2 Rb2 O5 80.18(8) 1_545 .
O7 Rb2 O1 80.14(9) 1_545 2_545
O6 Rb2 O1 103.55(9) 6_565 2_545
O8 Rb2 O1 155.82(9) . 2_545
O4 Rb2 O1 126.37(8) 2 2_545
O3 Rb2 O1 77.67(7) . 2_545
O2 Rb2 O1 61.39(7) 1_545 2_545
O5 Rb2 O1 129.41(7) . 2_545
O7 Rb2 Mo2 103.19(8) 1_545 .
O6 Rb2 Mo2 101.54(8) 6_565 .
O8 Rb2 Mo2 27.07(6) . .
O4 Rb2 Mo2 67.52(6) 2 .
O3 Rb2 Mo2 87.32(5) . .
O2 Rb2 Mo2 94.88(5) 1_545 .
O5 Rb2 Mo2 28.93(5) . .
O1 Rb2 Mo2 154.76(5) 2_545 .
O7 Rb2 Mo1 129.34(7) 1_545 6_565
O6 Rb2 Mo1 126.26(7) 6_565 6_565
O8 Rb2 Mo1 139.31(6) . 6_565
O4 Rb2 Mo1 90.20(6) 2 6_565
O3 Rb2 Mo1 25.68(5) . 6_565
O2 Rb2 Mo1 67.33(6) 1_545 6_565
O5 Rb2 Mo1 83.93(5) . 6_565
O1 Rb2 Mo1 52.53(5) 2_545 6_565
Mo2 Rb2 Mo1 112.610(12) . 6_565
O7 Rb2 Mo1 87.80(7) 1_545 5_566
O6 Rb2 Mo1 160.89(7) 6_565 5_566
O8 Rb2 Mo1 82.14(7) . 5_566
O4 Rb2 Mo1 123.37(6) 2 5_566
O3 Rb2 Mo1 65.59(5) . 5_566
O2 Rb2 Mo1 25.09(5) 1_545 5_566
O5 Rb2 Mo1 55.48(5) . 5_566
O1 Rb2 Mo1 84.52(5) 2_545 5_566
Mo2 Rb2 Mo1 70.742(10) . 5_566
Mo1 Rb2 Mo1 72.410(11) 6_565 5_566
O7 Rb2 Mo1 160.49(7) 1_545 2
O6 Rb2 Mo1 84.55(7) 6_565 2
O8 Rb2 Mo1 93.29(7) . 2
O4 Rb2 Mo1 23.54(5) 2 2
O3 Rb2 Mo1 52.79(5) . 2
O2 Rb2 Mo1 124.13(6) 1_545 2
O5 Rb2 Mo1 64.57(5) . 2
O1 Rb2 Mo1 110.16(5) 2_545 2
Mo2 Rb2 Mo1 74.813(9) . 2
Mo1 Rb2 Mo1 67.078(10) 6_565 2
Mo1 Rb2 Mo1 109.209(11) 5_566 2

loop_
_geom_bond_atom_site_label_1
_geom_bond_atom_site_label_2
_geom_bond_distance
_geom_bond_site_symmetry_2
Th1 O5 2.321(3) .
Th1 O5 2.321(3) 2
Th1 O1 2.388(3) 2
Th1 O1 2.388(3) .
Th1 O3 2.434(3) .
Th1 O3 2.434(3) 2
Th1 O2 2.487(3) 2
Th1 O2 2.487(3) .
Th1 Rb2 4.5185(4) 2
Th1 Rb2 4.5185(4) .
Th1 Rb2 4.5251(4) 1_565
Th1 Rb2 4.5251(4) 2_565
Mo1 O4 1.716(3) .
Mo1 O2 1.776(3) 5_576
Mo1 O1 1.783(3) .
Mo1 O3 1.784(3) 6_566
Mo1 Rb2 3.9449(6) 6_566
Mo1 Rb2 3.9819(5) 5_566
Mo1 Rb2 3.9892(5) 2
Mo1 Rb2 4.0424(5) 2_565
Mo1 Rb1 4.2956(7) 3_455
Mo2 O7 1.745(3) .
Mo2 O8 1.750(3) .
Mo2 O6 1.754(3) .
Mo2 O5 1.818(3) .
Mo2 Rb2 3.7509(6) .
Mo2 Rb1 3.8739(6) 7_556
Mo2 Rb1 4.0178(6) 4
Mo2 Rb2 4.0704(5) 6_566
Mo2 Rb2 4.0963(5) 1_565
Mo2 Rb1 4.2330(7) 7_566
O1 Rb2 3.171(3) 2_565
O2 Mo1 1.776(3) 5_576
O2 Rb2 3.057(3) 1_565
O3 Mo1 1.784(3) 6_565
O3 Rb2 3.045(3) .
O4 Rb1 2.830(3) 3_455
O4 Rb2 3.021(3) 2
O5 Rb2 3.168(3) .
O6 Rb2 2.874(4) 6_566
O6 Rb1 3.045(4) 6_566
O6 Rb1 3.236(4) 7_566
O6 Rb1 3.510(4) 7_556
O7 Rb2 2.819(3) 1_565
O7 Rb1 3.119(4) 4
O7 Rb1 3.206(3) 1_565
O8 Rb1 2.832(3) .
O8 Rb2 2.955(3) .
O8 Rb1 3.046(4) 7_556
O8 Rb1 3.593(4) 4
Rb1 O4 2.829(3) 3_545
Rb1 O8 3.046(4) 7_556
Rb1 O6 3.045(4) 6_565
Rb1 O7 3.119(4) 4_545
Rb1 O7 3.206(3) 1_545
Rb1 O6 3.236(4) 7_566
Rb1 O6 3.510(4) 7_556
Rb1 O8 3.593(4) 4_545
Rb1 Rb1 3.8378(6) 4_545
Rb1 Rb1 3.8378(6) 4
Rb1 Mo2 3.8739(6) 7_556
Rb2 O7 2.819(3) 1_545
Rb2 O6 2.873(4) 6_565
Rb2 O4 3.021(3) 2
Rb2 O2 3.057(3) 1_545
Rb2 O1 3.171(3) 2_545
Rb2 Mo1 3.9449(6) 6_565
Rb2 Mo1 3.9818(5) 5_566
Rb2 Mo1 3.9893(5) 2
